data_7155854
loop_
_publ_author_name
'Lin, Wei'
'Hu, Xiuxiu'
'Song, Shuai'
'Cai, Qi'
'Wang, Yun'
'Shi, DaQing'

_publ_section_title
;
 Microwave-assisted synthesis of novel hetero[5]helicene-like molecules
 and coumarin derivatives
;
_journal_name_full 'Org. Biomol. Chem.'
_journal_paper_doi 10.1039/C7OB01742A
_journal_year 2017
_chemical_formula_sum 'C27 H21 N3 O2'
_chemical_formula_weight 419.47
_chemical_name_systematic
; 
 ? 
;
_space_group_IT_number 14
_symmetry_cell_setting monoclinic
_symmetry_space_group_name_Hall '-P 2ybc'
_symmetry_space_group_name_H-M 'P 1 21/c 1'
_atom_sites_solution_hydrogens geom
_atom_sites_solution_primary direct
_atom_sites_solution_secondary difmap
_audit_creation_method SHELXL-97
_audit_update_record
;
2017-08-25 deposited with the CCDC.
2017-08-30 downloaded from the CCDC.
;
_cell_angle_alpha 90.00
_cell_angle_beta 105.024(2)
_cell_angle_gamma 90.00
_cell_formula_units_Z 4
_cell_length_a 10.0070(9)
_cell_length_b 11.0039(11)
_cell_length_c 18.1201(16)
_cell_measurement_reflns_used 887
_cell_measurement_temperature 298(2)
_cell_measurement_theta_max 19.495
_cell_measurement_theta_min 2.75
_cell_volume 1927.1(3)
_computing_cell_refinement 'Bruker SMART'
_computing_data_collection 'Bruker SMART'
_computing_data_reduction 'Bruker SAINT'
_computing_molecular_graphics 'Bruker SHELXTL'
_computing_publication_material 'Bruker SHELXTL'
_computing_structure_refinement 'SHELXL-97 (Sheldrick, 1997)'
_computing_structure_solution 'SHELXS-97 (Sheldrick, 1990)'
_diffrn_ambient_temperature 298(2)
_diffrn_measured_fraction_theta_full 0.995
_diffrn_measured_fraction_theta_max 0.995
_diffrn_measurement_device_type 'CCD area detector'
_diffrn_measurement_method 'phi and omega scans'
_diffrn_radiation_monochromator graphite
_diffrn_radiation_source 'fine-focus sealed tube'
_diffrn_radiation_type MoK\a
_diffrn_radiation_wavelength 0.71073
_diffrn_reflns_av_R_equivalents 0.1236
_diffrn_reflns_av_sigmaI/netI 0.1758
_diffrn_reflns_limit_h_max 11
_diffrn_reflns_limit_h_min -11
_diffrn_reflns_limit_k_max 11
_diffrn_reflns_limit_k_min -13
_diffrn_reflns_limit_l_max 21
_diffrn_reflns_limit_l_min -20
_diffrn_reflns_number 9567
_diffrn_reflns_theta_full 25.02
_diffrn_reflns_theta_max 25.02
_diffrn_reflns_theta_min 2.70
_exptl_absorpt_coefficient_mu 0.093
_exptl_absorpt_correction_T_max 0.9880
_exptl_absorpt_correction_T_min 0.9835
_exptl_absorpt_correction_type multi-scan
_exptl_absorpt_process_details sadabs
_exptl_crystal_density_diffrn 1.446
_exptl_crystal_density_method 'not measured'
_exptl_crystal_description white
_exptl_crystal_F_000 880
_exptl_crystal_size_max 0.18
_exptl_crystal_size_mid 0.14
_exptl_crystal_size_min 0.13
_refine_diff_density_max 0.270
_refine_diff_density_min -0.246
_refine_diff_density_rms 0.064
_refine_ls_extinction_coef 0.013(3)
_refine_ls_extinction_expression Fc^*^=kFc[1+0.001xFc^2^\l^3^/sin(2\q)]^-1/4^
_refine_ls_extinction_method SHELXL
_refine_ls_goodness_of_fit_ref 1.053
_refine_ls_hydrogen_treatment mixed
_refine_ls_matrix_type full
_refine_ls_number_parameters 321
_refine_ls_number_reflns 3374
_refine_ls_number_restraints 0
_refine_ls_restrained_S_all 1.053
_refine_ls_R_factor_all 0.1874
_refine_ls_R_factor_gt 0.0752
_refine_ls_shift/su_max 0.001
_refine_ls_shift/su_mean 0.000
_refine_ls_structure_factor_coef Fsqd
_refine_ls_weighting_details 'calc w=1/[\s^2^(Fo^2^)+(0.0859P)^2^+0.7378P] where P=(Fo^2^+2Fc^2^)/3'
_refine_ls_weighting_scheme calc
_refine_ls_wR_factor_gt 0.1788
_refine_ls_wR_factor_ref 0.2666
_reflns_number_gt 1374
_reflns_number_total 3374
_reflns_threshold_expression >2sigma(I)
_cod_data_source_file c7ob01742a2.cif
_cod_data_source_block 130930d
_cod_depositor_comments
;
The following automatic conversions were performed:

'_symmetry_cell_setting' value 'Monoclinic' changed to 'monoclinic'
according to
/home/data/users/saulius/crontab/automatic-downloads/rss-feeds/RSC/lib/dictionaries/cif_core.dic
dictionary named 'cif_core.dic' version 2.4.2 from 2011-04-26.

Automatic conversion script
Id: cif_fix_values 4973 2017-02-22 13:04:09Z antanas 
;
_cod_original_sg_symbol_H-M P2(1)/c
_cod_database_code 7155854

loop_
_symmetry_equiv_pos_as_xyz
'x, y, z'
'-x, y+1/2, -z+1/2'
'-x, -y, -z'
'x, -y-1/2, z-1/2'

loop_
_atom_site_label
_atom_site_type_symbol
_atom_site_fract_x
_atom_site_fract_y
_atom_site_fract_z
_atom_site_U_iso_or_equiv
_atom_site_adp_type
_atom_site_occupancy
_atom_site_symmetry_multiplicity
_atom_site_calc_flag
_atom_site_refinement_flags
_atom_site_disorder_assembly
_atom_site_disorder_group
N1 N 0.5021(5) 0.6382(4) 0.3942(2) 0.0450(12) Uani 1 1 d . A .
N2 N 0.5167(5) 0.5779(4) 0.3327(2) 0.0473(12) Uani 1 1 d . A .
N3 N 0.6085(5) 0.6427(4) 0.5253(3) 0.0553(14) Uani 1 1 d . A .
O1 O 1.0194(4) 0.4162(4) 0.5866(2) 0.0547(11) Uani 1 1 d . . .
O2 O 0.9789(5) 0.5333(4) 0.6721(3) 0.0797(15) Uani 1 1 d . . .
C1 C 0.9332(6) 0.4886(6) 0.6119(4) 0.0552(16) Uani 1 1 d . . .
C2 C 0.8010(6) 0.5113(5) 0.5604(3) 0.0476(15) Uani 1 1 d . A .
C3 C 0.7669(5) 0.4506(5) 0.4919(3) 0.0413(14) Uani 1 1 d . . .
C4 C 0.8420(6) 0.3440(5) 0.4847(3) 0.0421(14) Uani 1 1 d . . .
C5 C 0.9720(6) 0.3359(5) 0.5305(3) 0.0467(14) Uani 1 1 d . . .
C6 C 1.0630(6) 0.2485(6) 0.5224(3) 0.0557(16) Uani 1 1 d . . .
H6 H 1.1542 0.2504 0.5517 0.067 Uiso 1 1 calc R . .
C7 C 1.0196(7) 0.1612(6) 0.4723(3) 0.0590(17) Uani 1 1 d . . .
H7 H 1.0827 0.1039 0.4644 0.071 Uiso 1 1 calc R . .
C8 C 0.8830(7) 0.1523(5) 0.4313(3) 0.0512(15) Uani 1 1 d . . .
C9 C 0.7910(6) 0.2433(5) 0.4388(3) 0.0448(15) Uani 1 1 d . . .
C10 C 0.6527(6) 0.2239(5) 0.4079(3) 0.0504(15) Uani 1 1 d . . .
H10 H 0.5890 0.2807 0.4158 0.061 Uiso 1 1 calc R . .
C11 C 0.6078(7) 0.1239(6) 0.3661(3) 0.0633(18) Uani 1 1 d . . .
H11 H 0.5135 0.1123 0.3452 0.076 Uiso 1 1 calc R . .
C12 C 0.6994(8) 0.0396(6) 0.3541(4) 0.0680(19) Uani 1 1 d . . .
H12 H 0.6678 -0.0272 0.3231 0.082 Uiso 1 1 calc R . .
C13 C 0.8325(8) 0.0523(6) 0.3862(3) 0.0647(19) Uani 1 1 d . . .
H13 H 0.8938 -0.0070 0.3785 0.078 Uiso 1 1 calc R . .
C14 C 0.7150(6) 0.5986(6) 0.5763(3) 0.0582(17) Uani 1 1 d . . .
C15 C 0.7196(10) 0.6362(11) 0.6565(8) 0.049(4) Uani 0.75(3) 1 d P A 1
H15A H 0.6265 0.6443 0.6625 0.059 Uiso 0.75(3) 1 calc PR A 1
H15B H 0.7679 0.5753 0.6924 0.059 Uiso 0.75(3) 1 calc PR A 1
C16 C 0.7939(11) 0.7554(12) 0.6717(8) 0.061(4) Uani 0.75(3) 1 d P A 1
H16A H 0.7451 0.8159 0.6358 0.073 Uiso 0.75(3) 1 calc PR A 1
H16B H 0.8866 0.7470 0.6651 0.073 Uiso 0.75(3) 1 calc PR A 1
C17 C 0.801(3) 0.796(2) 0.7529(11) 0.082(6) Uani 0.75(3) 1 d P A 1
H17A H 0.7096 0.7997 0.7599 0.123 Uiso 0.75(3) 1 calc PR A 1
H17B H 0.8438 0.8744 0.7617 0.123 Uiso 0.75(3) 1 calc PR A 1
H17C H 0.8554 0.7384 0.7883 0.123 Uiso 0.75(3) 1 calc PR A 1
C15' C 0.766(4) 0.699(4) 0.635(2) 0.053(11) Uani 0.25(3) 1 d P A 2
H15C H 0.8655 0.7070 0.6460 0.064 Uiso 0.25(3) 1 calc PR A 2
H15D H 0.7245 0.7765 0.6151 0.064 Uiso 0.25(3) 1 calc PR A 2
C16' C 0.723(3) 0.665(3) 0.707(3) 0.058(13) Uani 0.25(3) 1 d P A 2
H16C H 0.6226 0.6631 0.6950 0.070 Uiso 0.25(3) 1 calc PR A 2
H16D H 0.7560 0.5835 0.7220 0.070 Uiso 0.25(3) 1 calc PR A 2
C17' C 0.776(7) 0.749(5) 0.774(3) 0.063(13) Uani 0.25(3) 1 d P A 2
H17D H 0.8749 0.7522 0.7865 0.095 Uiso 0.25(3) 1 calc PR A 2
H17E H 0.7466 0.7199 0.8174 0.095 Uiso 0.25(3) 1 calc PR A 2
H17F H 0.7390 0.8294 0.7611 0.095 Uiso 0.25(3) 1 calc PR A 2
C18 C 0.5943(6) 0.5983(5) 0.4565(3) 0.0428(14) Uani 1 1 d . . .
C19 C 0.6635(5) 0.5038(5) 0.4357(3) 0.0413(14) Uani 1 1 d . A .
C20 C 0.6119(5) 0.4968(5) 0.3561(3) 0.0411(14) Uani 1 1 d . . .
C21 C 0.6563(6) 0.4277(5) 0.2985(3) 0.0537(16) Uani 1 1 d . A .
H21A H 0.6094 0.3507 0.2911 0.081 Uiso 1 1 calc R . .
H21B H 0.7543 0.4145 0.3150 0.081 Uiso 1 1 calc R . .
H21C H 0.6343 0.4720 0.2512 0.081 Uiso 1 1 calc R . .
C22 C 0.4025(6) 0.7270(5) 0.3846(3) 0.0455(14) Uani 1 1 d . . .
C23 C 0.4241(7) 0.8278(6) 0.4299(3) 0.0603(17) Uani 1 1 d . A .
H23 H 0.5065 0.8375 0.4675 0.072 Uiso 1 1 calc R . .
C24 C 0.3229(8) 0.9147(6) 0.4192(4) 0.073(2) Uani 1 1 d . . .
H24 H 0.3365 0.9835 0.4500 0.087 Uiso 1 1 calc R A .
C25 C 0.2025(8) 0.9012(7) 0.3638(4) 0.071(2) Uani 1 1 d . A .
H25 H 0.1341 0.9605 0.3567 0.085 Uiso 1 1 calc R . .
C26 C 0.1831(7) 0.8000(6) 0.3188(4) 0.0645(19) Uani 1 1 d . . .
H26 H 0.1013 0.7908 0.2806 0.077 Uiso 1 1 calc R A .
C27 C 0.2823(6) 0.7122(5) 0.3292(3) 0.0518(16) Uani 1 1 d . A .
H27 H 0.2681 0.6429 0.2988 0.062 Uiso 1 1 calc R . .

loop_
_atom_site_aniso_label
_atom_site_aniso_U_11
_atom_site_aniso_U_22
_atom_site_aniso_U_33
_atom_site_aniso_U_23
_atom_site_aniso_U_13
_atom_site_aniso_U_12
N1 0.044(3) 0.046(3) 0.038(3) -0.001(2) 0.000(2) 0.014(2)
N2 0.047(3) 0.051(3) 0.039(3) -0.003(2) 0.002(2) 0.007(2)
N3 0.051(3) 0.065(3) 0.041(3) -0.011(2) -0.003(2) 0.013(3)
O1 0.039(2) 0.062(3) 0.055(3) 0.000(2) -0.002(2) 0.008(2)
O2 0.063(3) 0.091(4) 0.065(3) -0.015(3) -0.020(2) 0.021(3)
C1 0.048(4) 0.058(4) 0.049(4) -0.003(3) -0.005(3) 0.000(3)
C2 0.044(4) 0.054(4) 0.040(3) -0.003(3) 0.001(3) 0.009(3)
C3 0.035(3) 0.051(3) 0.036(3) 0.001(3) 0.005(2) 0.003(3)
C4 0.040(3) 0.045(4) 0.041(3) 0.007(3) 0.009(3) 0.006(3)
C5 0.041(4) 0.052(4) 0.045(3) 0.003(3) 0.006(3) 0.003(3)
C6 0.045(4) 0.058(4) 0.061(4) 0.007(3) 0.008(3) 0.010(3)
C7 0.062(5) 0.057(4) 0.059(4) 0.007(3) 0.018(4) 0.019(3)
C8 0.054(4) 0.050(4) 0.048(4) 0.007(3) 0.011(3) 0.012(3)
C9 0.049(4) 0.046(4) 0.037(3) 0.005(3) 0.006(3) 0.011(3)
C10 0.053(4) 0.046(4) 0.048(3) 0.000(3) 0.006(3) 0.003(3)
C11 0.064(5) 0.059(4) 0.060(4) -0.008(3) 0.003(3) 0.002(4)
C12 0.078(5) 0.050(4) 0.070(4) -0.011(3) 0.008(4) 0.005(4)
C13 0.074(5) 0.054(4) 0.062(4) -0.003(3) 0.009(4) 0.021(4)
C14 0.052(4) 0.073(5) 0.041(3) -0.013(3) -0.004(3) 0.015(3)
C15 0.053(6) 0.055(7) 0.038(9) 0.000(5) 0.009(5) 0.000(5)
C16 0.061(6) 0.052(7) 0.060(8) -0.002(6) -0.002(5) 0.000(5)
C17 0.091(12) 0.082(14) 0.061(10) -0.024(9) 0.001(7) 0.010(10)
C15' 0.05(2) 0.06(3) 0.04(2) -0.010(19) -0.004(16) 0.011(18)
C16' 0.056(18) 0.061(19) 0.05(3) -0.003(17) -0.006(14) 0.000(14)
C17' 0.09(3) 0.04(3) 0.05(3) -0.03(2) 0.00(2) 0.01(2)
C18 0.040(3) 0.049(4) 0.035(3) -0.004(3) 0.002(3) 0.006(3)
C19 0.041(3) 0.044(3) 0.035(3) 0.000(3) 0.001(3) 0.005(3)
C20 0.037(3) 0.045(3) 0.036(3) 0.000(3) 0.000(2) 0.004(3)
C21 0.058(4) 0.063(4) 0.037(3) 0.000(3) 0.008(3) 0.013(3)
C22 0.047(4) 0.042(3) 0.046(3) 0.003(3) 0.009(3) 0.007(3)
C23 0.066(5) 0.052(4) 0.057(4) -0.001(3) 0.006(3) 0.012(3)
C24 0.083(6) 0.064(5) 0.070(5) 0.006(4) 0.019(4) 0.024(4)
C25 0.069(5) 0.071(5) 0.077(5) 0.018(4) 0.026(4) 0.024(4)
C26 0.051(4) 0.068(5) 0.070(4) 0.023(4) 0.008(3) 0.014(4)
C27 0.045(4) 0.051(4) 0.056(4) 0.013(3) 0.005(3) 0.007(3)

loop_
_atom_type_symbol
_atom_type_description
_atom_type_scat_dispersion_real
_atom_type_scat_dispersion_imag
_atom_type_scat_source
C C 0.0033 0.0016 'International Tables Vol C Tables 4.2.6.8 and 6.1.1.4'
H H 0.0000 0.0000 'International Tables Vol C Tables 4.2.6.8 and 6.1.1.4'
O O 0.0106 0.0060 'International Tables Vol C Tables 4.2.6.8 and 6.1.1.4'
N N 0.0061 0.0033 'International Tables Vol C Tables 4.2.6.8 and 6.1.1.4'

loop_
_geom_angle_atom_site_label_1
_geom_angle_atom_site_label_2
_geom_angle_atom_site_label_3
_geom_angle
C18 N1 N2 110.0(4)
C18 N1 C22 131.4(5)
N2 N1 C22 118.7(4)
C20 N2 N1 107.4(4)
C14 N3 C18 113.6(5)
C5 O1 C1 121.4(5)
O2 C1 O1 115.9(6)
O2 C1 C2 127.2(6)
O1 C1 C2 116.6(5)
C14 C2 C3 120.6(5)
C14 C2 C1 120.7(5)
C3 C2 C1 118.5(5)
C2 C3 C19 115.1(5)
C2 C3 C4 118.2(5)
C19 C3 C4 126.6(5)
C5 C4 C9 117.2(5)
C5 C4 C3 116.5(5)
C9 C4 C3 126.1(5)
O1 C5 C4 121.2(5)
O1 C5 C6 115.7(5)
C4 C5 C6 123.1(6)
C7 C6 C5 118.7(6)
C7 C6 H6 120.6
C5 C6 H6 120.6
C6 C7 C8 121.8(6)
C6 C7 H7 119.1
C8 C7 H7 119.1
C7 C8 C13 122.2(6)
C7 C8 C9 119.0(6)
C13 C8 C9 118.7(6)
C10 C9 C8 118.2(6)
C10 C9 C4 122.7(5)
C8 C9 C4 118.7(5)
C11 C10 C9 120.8(6)
C11 C10 H10 119.6
C9 C10 H10 119.6
C10 C11 C12 120.4(7)
C10 C11 H11 119.8
C12 C11 H11 119.8
C13 C12 C11 120.3(6)
C13 C12 H12 119.8
C11 C12 H12 119.8
C12 C13 C8 121.1(6)
C12 C13 H13 119.4
C8 C13 H13 119.4
N3 C14 C2 123.6(5)
N3 C14 C15 113.4(6)
C2 C14 C15 122.3(6)
N3 C14 C15' 106.5(12)
C2 C14 C15' 122.8(12)
C15 C14 C15' 37.4(13)
C16 C15 C14 108.0(12)
C16 C15 H15A 110.1
C14 C15 H15A 110.1
C16 C15 H15B 110.1
C14 C15 H15B 110.1
H15A C15 H15B 108.4
C15 C16 C17 109.4(15)
C15 C16 H16A 109.8
C17 C16 H16A 109.8
C15 C16 H16B 109.8
C17 C16 H16B 109.8
H16A C16 H16B 108.2
C16' C15' C14 107(4)
C16' C15' H15C 110.2
C14 C15' H15C 110.2
C16' C15' H15D 110.2
C14 C15' H15D 110.2
H15C C15' H15D 108.5
C17' C16' C15' 115(4)
C17' C16' H16C 108.6
C15' C16' H16C 108.6
C17' C16' H16D 108.6
C15' C16' H16D 108.6
H16C C16' H16D 107.5
C16' C17' H17D 109.5
C16' C17' H17E 109.5
H17D C17' H17E 109.5
C16' C17' H17F 109.5
H17D C17' H17F 109.5
H17E C17' H17F 109.5
N3 C18 N1 124.2(5)
N3 C18 C19 127.8(5)
N1 C18 C19 107.9(4)
C18 C19 C3 117.3(5)
C18 C19 C20 104.4(5)
C3 C19 C20 137.9(5)
N2 C20 C19 110.1(5)
N2 C20 C21 117.5(5)
C19 C20 C21 131.9(5)
C20 C21 H21A 109.5
C20 C21 H21B 109.5
H21A C21 H21B 109.5
C20 C21 H21C 109.5
H21A C21 H21C 109.5
H21B C21 H21C 109.5
C27 C22 C23 120.9(5)
C27 C22 N1 118.7(5)
C23 C22 N1 120.4(5)
C22 C23 C24 119.1(6)
C22 C23 H23 120.4
C24 C23 H23 120.4
C25 C24 C23 120.6(7)
C25 C24 H24 119.7
C23 C24 H24 119.7
C24 C25 C26 119.5(6)
C24 C25 H25 120.3
C26 C25 H25 120.3
C27 C26 C25 120.6(6)
C27 C26 H26 119.7
C25 C26 H26 119.7
C22 C27 C26 119.3(6)
C22 C27 H27 120.3
C26 C27 H27 120.3

loop_
_geom_bond_atom_site_label_1
_geom_bond_atom_site_label_2
_geom_bond_distance
N1 C18 1.333(6)
N1 N2 1.337(5)
N1 C22 1.375(6)
N2 C20 1.294(6)
N3 C14 1.309(7)
N3 C18 1.313(6)
O1 C5 1.337(6)
O1 C1 1.340(7)
O2 C1 1.175(6)
C1 C2 1.429(8)
C2 C14 1.370(7)
C2 C3 1.371(7)
C3 C19 1.380(7)
C3 C4 1.418(7)
C4 C5 1.352(7)
C4 C9 1.400(7)
C5 C6 1.358(8)
C6 C7 1.315(8)
C6 H6 0.9300
C7 C8 1.380(8)
C7 H7 0.9300
C8 C13 1.386(8)
C8 C9 1.390(7)
C9 C10 1.368(8)
C10 C11 1.346(8)
C10 H10 0.9300
C11 C12 1.360(8)
C11 H11 0.9300
C12 C13 1.315(9)
C12 H12 0.9300
C13 H13 0.9300
C14 C15 1.501(16)
C14 C15' 1.53(5)
C15 C16 1.50(2)
C15 H15A 0.9700
C15 H15B 0.9700
C16 C17 1.52(3)
C16 H16A 0.9700
C16 H16B 0.9700
C17 H17A 0.9600
C17 H17B 0.9600
C17 H17C 0.9600
C15' C16' 1.53(7)
C15' H15C 0.9700
C15' H15D 0.9700
C16' C17' 1.51(7)
C16' H16C 0.9700
C16' H16D 0.9700
C17' H17D 0.9600
C17' H17E 0.9600
C17' H17F 0.9600
C18 C19 1.356(7)
C19 C20 1.402(6)
C20 C21 1.452(7)
C21 H21A 0.9600
C21 H21B 0.9600
C21 H21C 0.9600
C22 C27 1.362(8)
C22 C23 1.363(8)
C23 C24 1.369(8)
C23 H23 0.9300
C24 C25 1.362(9)
C24 H24 0.9300
C25 C26 1.364(9)
C25 H25 0.9300
C26 C27 1.363(8)
C26 H26 0.9300
C27 H27 0.9300

loop_
_geom_torsion_atom_site_label_1
_geom_torsion_atom_site_label_2
_geom_torsion_atom_site_label_3
_geom_torsion_atom_site_label_4
_geom_torsion
C18 N1 N2 C20 3.2(6)
C22 N1 N2 C20 -177.6(5)
C5 O1 C1 O2 161.9(6)
C5 O1 C1 C2 -23.3(8)
O2 C1 C2 C14 4.4(10)
O1 C1 C2 C14 -169.7(5)
O2 C1 C2 C3 179.3(6)
O1 C1 C2 C3 5.2(8)
C14 C2 C3 C19 15.8(8)
C1 C2 C3 C19 -159.1(5)
C14 C2 C3 C4 -166.2(5)
C1 C2 C3 C4 18.9(8)
C2 C3 C4 C5 -26.1(7)
C19 C3 C4 C5 151.6(5)
C2 C3 C4 C9 149.1(5)
C19 C3 C4 C9 -33.1(9)
C1 O1 C5 C4 16.3(8)
C1 O1 C5 C6 -164.6(5)
C9 C4 C5 O1 -166.7(5)
C3 C4 C5 O1 8.9(8)
C9 C4 C5 C6 14.3(8)
C3 C4 C5 C6 -170.1(5)
O1 C5 C6 C7 174.7(5)
C4 C5 C6 C7 -6.3(9)
C5 C6 C7 C8 -3.8(9)
C6 C7 C8 C13 -171.2(6)
C6 C7 C8 C9 5.0(9)
C7 C8 C9 C10 -169.6(5)
C13 C8 C9 C10 6.8(8)
C7 C8 C9 C4 3.3(8)
C13 C8 C9 C4 179.7(5)
C5 C4 C9 C10 160.2(5)
C3 C4 C9 C10 -15.0(9)
C5 C4 C9 C8 -12.4(7)
C3 C4 C9 C8 172.4(5)
C8 C9 C10 C11 -5.2(8)
C4 C9 C10 C11 -177.8(5)
C9 C10 C11 C12 0.3(9)
C10 C11 C12 C13 3.2(10)
C11 C12 C13 C8 -1.5(10)
C7 C8 C13 C12 172.7(6)
C9 C8 C13 C12 -3.5(9)
C18 N3 C14 C2 -2.2(9)
C18 N3 C14 C15 -171.9(7)
C18 N3 C14 C15' 148.8(16)
C3 C2 C14 N3 -10.6(10)
C1 C2 C14 N3 164.2(6)
C3 C2 C14 C15 158.3(7)
C1 C2 C14 C15 -26.9(10)
C3 C2 C14 C15' -156.9(18)
C1 C2 C14 C15' 18(2)
N3 C14 C15 C16 -87.2(8)
C2 C14 C15 C16 102.9(9)
C15' C14 C15 C16 -0.4(19)
C14 C15 C16 C17 -179.6(11)
N3 C14 C15' C16' 106.1(19)
C2 C14 C15' C16' -103(2)
C15 C14 C15' C16' -1.0(13)
C14 C15' C16' C17' 175(3)
C14 N3 C18 N1 -173.1(6)
C14 N3 C18 C19 9.5(9)
N2 N1 C18 N3 177.6(5)
C22 N1 C18 N3 -1.5(10)
N2 N1 C18 C19 -4.5(6)
C22 N1 C18 C19 176.4(5)
N3 C18 C19 C3 -3.7(9)
N1 C18 C19 C3 178.6(5)
N3 C18 C19 C20 -178.3(6)
N1 C18 C19 C20 3.9(6)
C2 C3 C19 C18 -9.2(7)
C4 C3 C19 C18 173.1(5)
C2 C3 C19 C20 163.1(6)
C4 C3 C19 C20 -14.7(11)
N1 N2 C20 C19 -0.6(6)
N1 N2 C20 C21 -173.9(5)
C18 C19 C20 N2 -2.1(6)
C3 C19 C20 N2 -175.0(6)
C18 C19 C20 C21 169.9(6)
C3 C19 C20 C21 -3.0(11)
C18 N1 C22 C27 -147.0(6)
N2 N1 C22 C27 34.0(7)
C18 N1 C22 C23 33.0(9)
N2 N1 C22 C23 -146.0(5)
C27 C22 C23 C24 0.2(9)
N1 C22 C23 C24 -179.8(5)
C22 C23 C24 C25 -0.5(10)
C23 C24 C25 C26 0.1(10)
C24 C25 C26 C27 0.6(10)
C23 C22 C27 C26 0.4(9)
N1 C22 C27 C26 -179.5(5)
C25 C26 C27 C22 -0.8(9)
